data_4127032
loop_
_publ_author_name
'Zwick, Christian R.'
'Renata, Hans'

_publ_section_title
;
 Remote C-H Hydroxylation by an \a-Ketoglutarate-Dependent Dioxygenase
 Enables Efficient Chemoenzymatic Synthesis of Manzacidin C and Proline
 Analogs.
;
_journal_name_full 'Journal of the American Chemical Society'
_journal_paper_doi 10.1021/jacs.7b12918
_journal_year 2017
_chemical_absolute_configuration ad
_chemical_formula_moiety 'C13 H15 N O3'
_chemical_formula_sum 'C13 H15 N O3'
_chemical_formula_weight 233.26
_space_group_crystal_system orthorhombic
_space_group_IT_number 19
_space_group_name_Hall 'P 2ac 2ab'
_space_group_name_H-M_alt 'P 21 21 21'
_symmetry_space_group_name_Hall 'P 2ac 2ab'
_symmetry_space_group_name_H-M 'P 21 21 21'
_atom_sites_solution_hydrogens mixed
_atom_sites_solution_primary dual
_audit_creation_date 2017-04-12
_audit_creation_method
;
Olex2 1.2-beta
(compiled 2017.03.28 svn.r3405 for OlexSys, GUI svn.r5335)
;
_cell_angle_alpha 90
_cell_angle_beta 90
_cell_angle_gamma 90
_cell_formula_units_Z 4
_cell_length_a 9.3913(5)
_cell_length_b 9.8798(5)
_cell_length_c 12.6597(6)
_cell_measurement_reflns_used 9940
_cell_measurement_temperature 100.0
_cell_measurement_theta_max 68.206
_cell_measurement_theta_min 4.476
_cell_volume 1174.62(10)
_computing_cell_refinement 'SAINT V8.38A (Bruker, 2017)'
_computing_data_collection 'APEX3 v2016.9-0 (Bruker, 2016)'
_computing_data_reduction 'SAINT V8.38A (Bruker, 2017)'
_computing_molecular_graphics 'Olex2 (Dolomanov et al., 2009)'
_computing_publication_material 'Olex2 (Dolomanov et al., 2009)'
_computing_structure_refinement 'ShelXL (Sheldrick, 2015)'
_computing_structure_solution 'ShelXT (Sheldrick, 2015)'
_diffrn_ambient_temperature 100.0
_diffrn_detector 'Bruker Platinum135 CCD'
_diffrn_detector_area_resol_mean 7.9
_diffrn_detector_type 'CCD Area Detector'
_diffrn_measured_fraction_theta_full 1.000
_diffrn_measured_fraction_theta_max 1.000
_diffrn_measurement_device 'Fixed Chi Three-Circle Diffractometer'
_diffrn_measurement_device_type 'Bruker D8 Platinum135'
_diffrn_measurement_method '\f and \w scans'
_diffrn_radiation_monochromator 'Double Bounce Multilayer Mirrors'
_diffrn_radiation_probe x-ray
_diffrn_radiation_type CuK\a
_diffrn_radiation_wavelength 1.54178
_diffrn_radiation_xray_symbol K-L~3~
_diffrn_reflns_av_R_equivalents 0.0480
_diffrn_reflns_av_unetI/netI 0.0169
_diffrn_reflns_Laue_measured_fraction_full 1.000
_diffrn_reflns_Laue_measured_fraction_max 1.000
_diffrn_reflns_limit_h_max 11
_diffrn_reflns_limit_h_min -11
_diffrn_reflns_limit_k_max 11
_diffrn_reflns_limit_k_min -11
_diffrn_reflns_limit_l_max 15
_diffrn_reflns_limit_l_min -15
_diffrn_reflns_number 26865
_diffrn_reflns_point_group_measured_fraction_full 1.000
_diffrn_reflns_point_group_measured_fraction_max 1.000
_diffrn_reflns_theta_full 68.000
_diffrn_reflns_theta_max 68.280
_diffrn_reflns_theta_min 5.680
_diffrn_source 'Micro Focus Rotating Anode'
_diffrn_source_type 'Rigaku MicroMax-007HF'
_diffrn_standards_number 0
_exptl_absorpt_coefficient_mu 0.771
_exptl_absorpt_correction_T_max 0.3188
_exptl_absorpt_correction_T_min 0.2335
_exptl_absorpt_correction_type multi-scan
_exptl_absorpt_process_details
'SADABS-2016/2 (Bruker,2016/2) was used for absorption correction. wR2(int) was 0.0722 before and 0.0619 after correction. The Ratio of minimum to maximum transmission is 0.7324. The \l/2 correction factor is Not present.'
_exptl_crystal_colour Colorless
_exptl_crystal_colour_primary Colorless
_exptl_crystal_density_diffrn 1.319
_exptl_crystal_description Block
_exptl_crystal_F_000 496
_exptl_crystal_size_max 0.217
_exptl_crystal_size_mid 0.206
_exptl_crystal_size_min 0.193
_refine_diff_density_max 0.127
_refine_diff_density_min -0.202
_refine_diff_density_rms 0.042
_refine_ls_abs_structure_details
;
 Flack x determined using 891 quotients [(I+)-(I-)]/[(I+)+(I-)]
 (Parsons, Flack and Wagner, Acta Cryst. B69 (2013) 249-259).
;
_refine_ls_abs_structure_Flack -0.04(4)
_refine_ls_extinction_method none
_refine_ls_goodness_of_fit_ref 1.099
_refine_ls_hydrogen_treatment mixed
_refine_ls_matrix_type full
_refine_ls_number_parameters 159
_refine_ls_number_reflns 2160
_refine_ls_number_restraints 1
_refine_ls_restrained_S_all 1.101
_refine_ls_R_factor_all 0.0269
_refine_ls_R_factor_gt 0.0268
_refine_ls_shift/su_max 0.000
_refine_ls_shift/su_mean 0.000
_refine_ls_structure_factor_coef Fsqd
_refine_ls_weighting_details 'w=1/[\s^2^(Fo^2^)+(0.0338P)^2^+0.1946P] where P=(Fo^2^+2Fc^2^)/3'
_refine_ls_weighting_scheme calc
_refine_ls_wR_factor_gt 0.0674
_refine_ls_wR_factor_ref 0.0674
_reflns_Friedel_coverage 0.712
_reflns_Friedel_fraction_full 1.000
_reflns_Friedel_fraction_max 1.000
_reflns_number_gt 2151
_reflns_number_total 2160
_reflns_threshold_expression 'I > 2\s(I)'
_cod_data_source_file ja7b12918_si_001.cif
_cod_data_source_block renata01
_cod_depositor_comments
;
The following automatic conversions were performed:

'_diffrn_radiation_probe' value 'X-ray' changed to 'x-ray' according
to
/home/data/users/saulius/crontab/automatic-downloads/rss-feeds/ACS/lib/dictionaries/cif_core.dic
dictionary named 'cif_core.dic' version 2.4.2 from 2011-04-26.

Automatic conversion script
Id: cif_fix_values 4973 2017-02-22 13:04:09Z antanas 
;
_cod_database_code 4127032
_shelx_shelxl_version_number 2016/6
_shelx_space_group_comment
;
The symmetry employed for this shelxl refinement is uniquely defined
by the following loop, which should always be used as a source of
symmetry information in preference to the above space-group names.
They are only intended as comments.
;
_shelx_estimated_absorpt_t_max 0.865
_shelx_estimated_absorpt_t_min 0.851
_olex2_refinement_description
;
1. Fixed Uiso
 At 1.2 times of:
  All C(H) groups, All C(H,H) groups
 At 1.5 times of:
  All C(H,H,H) groups
2. Restrained distances
 N1-H1
 0.95 with sigma of 0.02
3.a Ternary CH refined with riding coordinates:
 C2(H2), C4(H4)
3.b Secondary CH2 refined with riding coordinates:
 C3(H3A,H3B), C5(H5A,H5B)
3.c Aromatic/amide H refined with riding coordinates:
 C9(H9), C10(H10), C11(H11), C12(H12), C13(H13)
3.d Idealised Me refined as rotating group:
 C6(H6A,H6B,H6C)
;
_olex2_submission_special_instructions 'No special instructions were received'

loop_
_space_group_symop_operation_xyz
'x, y, z'
'-x+1/2, -y, z+1/2'
'-x, y+1/2, -z+1/2'
'x+1/2, -y+1/2, -z'

loop_
_atom_site_label
_atom_site_type_symbol
_atom_site_fract_x
_atom_site_fract_y
_atom_site_fract_z
_atom_site_U_iso_or_equiv
_atom_site_adp_type
_atom_site_occupancy
_atom_site_site_symmetry_order
_atom_site_calc_flag
_atom_site_refinement_flags_posn
O1 O 0.64550(13) -0.01919(11) 0.70598(9) 0.0289(3) Uani 1 1 d .
O2 O 0.65406(14) -0.00388(12) 0.53323(9) 0.0363(3) Uani 1 1 d .
O3 O 0.85697(11) 0.26623(12) 0.44312(9) 0.0284(3) Uani 1 1 d .
N1 N 0.64865(14) 0.27655(13) 0.53402(10) 0.0234(3) Uani 1 1 d D
H1 H 0.5550(17) 0.2895(18) 0.5266(14) 0.020(4) Uiso 1 1 d D
C1 C 0.66045(17) 0.05328(16) 0.61674(13) 0.0255(3) Uani 1 1 d .
C2 C 0.69729(16) 0.20380(16) 0.62625(12) 0.0227(3) Uani 1 1 d .
H2 H 0.803498 0.210853 0.627599 0.027 Uiso 1 1 calc R
C3 C 0.64238(16) 0.26829(15) 0.72755(12) 0.0232(3) Uani 1 1 d .
H3A H 0.682417 0.360474 0.735120 0.028 Uiso 1 1 calc R
H3B H 0.537337 0.275838 0.724660 0.028 Uiso 1 1 calc R
C4 C 0.68563(17) 0.18225(16) 0.82146(12) 0.0256(4) Uani 1 1 d .
H4 H 0.791668 0.173117 0.822181 0.031 Uiso 1 1 calc R
C5 C 0.62011(19) 0.04345(16) 0.80874(13) 0.0283(4) Uani 1 1 d .
H5A H 0.658622 -0.016685 0.864390 0.034 Uiso 1 1 calc R
H5B H 0.516074 0.050788 0.819961 0.034 Uiso 1 1 calc R
C6 C 0.6377(2) 0.24529(18) 0.92496(13) 0.0349(4) Uani 1 1 d .
H6A H 0.680083 0.335424 0.932269 0.052 Uiso 1 1 calc GR
H6B H 0.668296 0.188017 0.983936 0.052 Uiso 1 1 calc GR
H6C H 0.533624 0.253085 0.925451 0.052 Uiso 1 1 calc GR
C7 C 0.73155(16) 0.30246(16) 0.44981(12) 0.0215(3) Uani 1 1 d .
C8 C 0.66217(16) 0.38145(15) 0.36286(12) 0.0217(3) Uani 1 1 d .
C9 C 0.70245(19) 0.35695(17) 0.25885(12) 0.0272(4) Uani 1 1 d .
H9 H 0.773760 0.291632 0.243557 0.033 Uiso 1 1 calc R
C10 C 0.6378(2) 0.42858(18) 0.17746(13) 0.0350(4) Uani 1 1 d .
H10 H 0.663557 0.410226 0.106325 0.042 Uiso 1 1 calc R
C11 C 0.53624(19) 0.52637(18) 0.19889(15) 0.0357(4) Uani 1 1 d .
H11 H 0.492550 0.574655 0.142673 0.043 Uiso 1 1 calc R
C12 C 0.49856(19) 0.55360(18) 0.30233(15) 0.0340(4) Uani 1 1 d .
H12 H 0.430683 0.622223 0.317432 0.041 Uiso 1 1 calc R
C13 C 0.56012(17) 0.48044(18) 0.38405(14) 0.0277(4) Uani 1 1 d .
H13 H 0.532556 0.497911 0.454958 0.033 Uiso 1 1 calc R

loop_
_atom_site_aniso_label
_atom_site_aniso_U_11
_atom_site_aniso_U_22
_atom_site_aniso_U_33
_atom_site_aniso_U_23
_atom_site_aniso_U_13
_atom_site_aniso_U_12
O1 0.0389(6) 0.0208(5) 0.0271(6) -0.0002(4) 0.0012(5) -0.0012(5)
O2 0.0463(7) 0.0330(6) 0.0295(6) -0.0071(5) 0.0012(6) -0.0007(6)
O3 0.0184(6) 0.0371(6) 0.0298(6) 0.0029(5) 0.0014(4) 0.0043(5)
N1 0.0170(6) 0.0297(7) 0.0234(6) 0.0047(5) 0.0001(5) 0.0024(5)
C1 0.0239(7) 0.0266(8) 0.0260(8) -0.0008(6) 0.0001(6) 0.0022(6)
C2 0.0204(7) 0.0245(7) 0.0231(7) 0.0030(6) -0.0006(6) -0.0006(6)
C3 0.0243(8) 0.0205(7) 0.0249(7) 0.0005(6) 0.0002(6) -0.0003(6)
C4 0.0277(8) 0.0243(8) 0.0247(8) 0.0015(6) -0.0018(6) 0.0009(6)
C5 0.0367(9) 0.0241(8) 0.0241(8) 0.0014(6) 0.0021(7) -0.0006(7)
C6 0.0512(11) 0.0284(8) 0.0250(8) -0.0002(6) 0.0009(8) -0.0005(9)
C7 0.0193(7) 0.0219(7) 0.0232(8) -0.0025(6) -0.0003(6) -0.0017(6)
C8 0.0208(7) 0.0216(7) 0.0227(7) 0.0012(6) -0.0015(6) -0.0045(6)
C9 0.0323(9) 0.0224(8) 0.0270(8) -0.0021(6) 0.0011(7) -0.0054(6)
C10 0.0514(11) 0.0333(9) 0.0203(8) 0.0016(7) -0.0054(8) -0.0142(9)
C11 0.0386(10) 0.0312(9) 0.0373(10) 0.0120(8) -0.0138(8) -0.0098(7)
C12 0.0266(8) 0.0314(9) 0.0439(10) 0.0108(8) -0.0031(8) 0.0012(7)
C13 0.0238(7) 0.0296(8) 0.0298(8) 0.0039(7) 0.0003(7) 0.0009(6)

loop_
_atom_type_symbol
_atom_type_description
_atom_type_scat_dispersion_real
_atom_type_scat_dispersion_imag
_atom_type_scat_source
C C 0.0181 0.0091 'International Tables Vol C Tables 4.2.6.8 and 6.1.1.4'
H H 0.0000 0.0000 'International Tables Vol C Tables 4.2.6.8 and 6.1.1.4'
N N 0.0311 0.0180 'International Tables Vol C Tables 4.2.6.8 and 6.1.1.4'
O O 0.0492 0.0322 'International Tables Vol C Tables 4.2.6.8 and 6.1.1.4'

loop_
_geom_angle_atom_site_label_1
_geom_angle_atom_site_label_2
_geom_angle_atom_site_label_3
_geom_angle
C1 O1 C5 122.67(12)
C2 N1 H1 117.8(12)
C7 N1 H1 117.3(11)
C7 N1 C2 123.52(13)
O1 C1 C2 118.32(14)
O2 C1 O1 118.97(14)
O2 C1 C2 122.51(15)
N1 C2 C1 110.36(13)
N1 C2 H2 107.1
N1 C2 C3 111.43(12)
C1 C2 H2 107.1
C3 C2 C1 113.34(13)
C3 C2 H2 107.1
C2 C3 H3A 109.8
C2 C3 H3B 109.8
H3A C3 H3B 108.2
C4 C3 C2 109.58(12)
C4 C3 H3A 109.8
C4 C3 H3B 109.8
C3 C4 H4 108.9
C3 C4 C6 111.52(13)
C5 C4 C3 108.42(13)
C5 C4 H4 108.9
C5 C4 C6 110.06(14)
C6 C4 H4 108.9
O1 C5 C4 114.39(13)
O1 C5 H5A 108.7
O1 C5 H5B 108.7
C4 C5 H5A 108.7
C4 C5 H5B 108.7
H5A C5 H5B 107.6
C4 C6 H6A 109.5
C4 C6 H6B 109.5
C4 C6 H6C 109.5
H6A C6 H6B 109.5
H6A C6 H6C 109.5
H6B C6 H6C 109.5
O3 C7 N1 123.50(14)
O3 C7 C8 121.04(14)
N1 C7 C8 115.45(13)
C9 C8 C7 119.11(14)
C9 C8 C13 119.39(15)
C13 C8 C7 121.49(14)
C8 C9 H9 120.2
C10 C9 C8 119.63(16)
C10 C9 H9 120.2
C9 C10 H10 119.6
C11 C10 C9 120.74(16)
C11 C10 H10 119.6
C10 C11 H11 120.1
C12 C11 C10 119.84(16)
C12 C11 H11 120.1
C11 C12 H12 120.1
C11 C12 C13 119.86(17)
C13 C12 H12 120.1
C8 C13 H13 119.7
C12 C13 C8 120.51(16)
C12 C13 H13 119.7

loop_
_geom_bond_atom_site_label_1
_geom_bond_atom_site_label_2
_geom_bond_distance
O1 C1 1.3448(19)
O1 C5 1.4603(19)
O2 C1 1.200(2)
O3 C7 1.2340(19)
N1 H1 0.894(16)
N1 C2 1.4453(19)
N1 C7 1.345(2)
C1 C2 1.532(2)
C2 H2 1.0000
C2 C3 1.522(2)
C3 H3A 0.9900
C3 H3B 0.9900
C3 C4 1.517(2)
C4 H4 1.0000
C4 C5 1.512(2)
C4 C6 1.519(2)
C5 H5A 0.9900
C5 H5B 0.9900
C6 H6A 0.9800
C6 H6B 0.9800
C6 H6C 0.9800
C7 C8 1.498(2)
C8 C9 1.391(2)
C8 C13 1.395(2)
C9 H9 0.9500
C9 C10 1.390(2)
C10 H10 0.9500
C10 C11 1.384(3)
C11 H11 0.9500
C11 C12 1.383(3)
C12 H12 0.9500
C12 C13 1.388(2)
C13 H13 0.9500

loop_
_geom_hbond_atom_site_label_D
_geom_hbond_atom_site_label_H
_geom_hbond_atom_site_label_A
_geom_hbond_distance_DH
_geom_hbond_distance_HA
_geom_hbond_distance_DA
_geom_hbond_angle_DHA
_geom_hbond_site_symmetry_A
N1 H1 O3 0.894(16) 1.977(17) 2.7867(17) 149.9(16) 4_456
